data_4301579
loop_
_publ_author_name
'Leslie D. Field'
'Ruth W. Guest'
'Khuong Q. Vuong'
'Scott J. Dalgarno'
'Paul Jensen'

_publ_section_title
;
Iron(0) and Ruthenium(0) Complexes of Dinitrogen
;
_journal_name_full 'Inorganic Chemistry'
_journal_page_first 2246
_journal_page_last 2253
_journal_paper_doi 10.1021/ic8019827
_journal_volume 48
_journal_year 2009
_chemical_formula_moiety 'C24 H55 N2 P4 Ru, 0.5(C8 H16 O2), B F4'
_chemical_formula_sum 'C28 H63 B F4 N2 O P4 Ru'
_chemical_formula_weight 755.56
_chemical_name_systematic
; 
 ? 
;
_space_group_IT_number 14
_symmetry_cell_setting monoclinic
_symmetry_space_group_name_Hall '-P 2ybc'
_symmetry_space_group_name_H-M 'P 1 21/c 1'
_atom_sites_solution_hydrogens geom
_atom_sites_solution_primary direct
_atom_sites_solution_secondary difmap
_audit_creation_method SHELXL-97
_cell_angle_alpha 90.00
_cell_angle_beta 109.641(4)
_cell_angle_gamma 90.00
_cell_formula_units_Z 4
_cell_length_a 18.190(3)
_cell_length_b 12.4776(19)
_cell_length_c 17.468(3)
_cell_measurement_temperature 173(2)
_cell_volume 3734.0(11)
_computing_cell_refinement 'SAINT (Bruker, 1998)'
_computing_data_collection 'SMART (Bruker, 1998)'
_computing_data_reduction 'SAINT (Bruker, 1998)'
_computing_molecular_graphics
;
 XSeed (Barbour, 2001)
;
_computing_publication_material 'local program'
_computing_structure_refinement 'SHELXL-97 (Sheldrick, 1997)'
_computing_structure_solution 'SHELXS-97 (Sheldrick, 1990)'
_diffrn_ambient_temperature 173(2)
_diffrn_measured_fraction_theta_full 0.951
_diffrn_measured_fraction_theta_max 0.951
_diffrn_measurement_device_type 'Bruker SMART 1000 CCD diffractometer'
_diffrn_radiation_monochromator graphite
_diffrn_radiation_source 'fine-focus sealed tube'
_diffrn_radiation_type MoK\a
_diffrn_radiation_wavelength 0.71073
_diffrn_reflns_av_R_equivalents 0.0532
_diffrn_reflns_av_sigmaI/netI 0.0997
_diffrn_reflns_limit_h_max 23
_diffrn_reflns_limit_h_min -18
_diffrn_reflns_limit_k_max 10
_diffrn_reflns_limit_k_min -16
_diffrn_reflns_limit_l_max 12
_diffrn_reflns_limit_l_min -22
_diffrn_reflns_number 14611
_diffrn_reflns_theta_full 27.16
_diffrn_reflns_theta_max 27.16
_diffrn_reflns_theta_min 2.02
_exptl_absorpt_coefficient_mu 0.635
_exptl_absorpt_correction_T_max 0.9451
_exptl_absorpt_correction_T_min 0.6686
_exptl_absorpt_correction_type multi-scan
_exptl_absorpt_process_details 'Bruker SADABS'
_exptl_crystal_colour Colourless
_exptl_crystal_density_diffrn 1.344
_exptl_crystal_density_method 'not measured'
_exptl_crystal_description Plate
_exptl_crystal_F_000 1592
_exptl_crystal_size_max 0.14
_exptl_crystal_size_mid 0.12
_exptl_crystal_size_min 0.09
_refine_diff_density_max 0.850
_refine_diff_density_min -0.441
_refine_diff_density_rms 0.100
_refine_ls_extinction_method none
_refine_ls_goodness_of_fit_ref 0.982
_refine_ls_hydrogen_treatment mixed
_refine_ls_matrix_type full
_refine_ls_number_parameters 381
_refine_ls_number_reflns 7888
_refine_ls_number_restraints 0
_refine_ls_restrained_S_all 0.982
_refine_ls_R_factor_all 0.1004
_refine_ls_R_factor_gt 0.0526
_refine_ls_shift/su_max 0.001
_refine_ls_shift/su_mean 0.000
_refine_ls_structure_factor_coef Fsqd
_refine_ls_weighting_details 'calc w=1/[\s^2^(Fo^2^)+(0.0416P)^2^+0.0000P] where P=(Fo^2^+2Fc^2^)/3'
_refine_ls_weighting_scheme calc
_refine_ls_wR_factor_gt 0.0964
_refine_ls_wR_factor_ref 0.1121
_reflns_number_gt 5129
_reflns_number_total 7888
_reflns_threshold_expression >2sigma(I)
_cod_data_source_file ic8019827_si_001_5.cif
_cod_data_source_block rg03074
_cod_depositor_comments
;
The following automatic conversions were performed:
'_symmetry_cell_setting' value 'Monoclinic' changed to 'monoclinic'
according to '/home/saulius/struct/CIF-dictionaries/cif_core.dic'
dictionary named 'cif_core.dic' version 2.4.1 from 2010-06-29.

Automatic conversion script
Id: cif_fix_enum 1527 2010-12-29 10:47:43Z saulius 
;
_cod_original_cell_volume 3734.0(10)
_cod_original_sg_symbol_H-M 'P 21/c'
_cod_database_code 4301579

loop_
_symmetry_equiv_pos_as_xyz
'x, y, z'
'-x, y+1/2, -z+1/2'
'-x, -y, -z'
'x, -y-1/2, z-1/2'

loop_
_atom_site_label
_atom_site_type_symbol
_atom_site_fract_x
_atom_site_fract_y
_atom_site_fract_z
_atom_site_U_iso_or_equiv
_atom_site_adp_type
_atom_site_occupancy
_atom_site_symmetry_multiplicity
_atom_site_calc_flag
_atom_site_refinement_flags
_atom_site_disorder_assembly
_atom_site_disorder_group
Ru1 Ru 0.23989(2) 0.48571(3) 0.38324(2) 0.02034(10) Uani 1 1 d . . .
P1 P 0.21474(7) 0.31637(9) 0.42846(7) 0.0261(3) Uani 1 1 d . . .
F1 F 0.13263(19) 0.0166(2) 0.18254(19) 0.0649(9) Uani 1 1 d . . .
N1 N 0.3319(2) 0.4369(3) 0.3519(2) 0.0260(8) Uani 1 1 d . . .
C1 C 0.2634(3) 0.1585(4) 0.3387(3) 0.0419(13) Uani 1 1 d . . .
H1A H 0.3047 0.1279 0.3853 0.063 Uiso 1 1 calc R . .
H1B H 0.2838 0.2211 0.3185 0.063 Uiso 1 1 calc R . .
H1C H 0.2458 0.1048 0.2955 0.063 Uiso 1 1 calc R . .
B1 B 0.1294(4) -0.0934(5) 0.1763(3) 0.0377(14) Uani 1 1 d . . .
P2 P 0.13836(7) 0.53850(9) 0.42042(7) 0.0257(3) Uani 1 1 d . . .
F2 F 0.19848(17) -0.1316(3) 0.17030(15) 0.0615(9) Uani 1 1 d . . .
N2 N 0.3815(2) 0.4088(3) 0.3355(2) 0.0382(10) Uani 1 1 d . . .
C2 C 0.1942(3) 0.1928(3) 0.3653(3) 0.0294(10) Uani 1 1 d . . .
H2 H 0.1507 0.2114 0.3143 0.035 Uiso 1 1 calc R . .
P3 P 0.28081(7) 0.66453(9) 0.41198(7) 0.0235(3) Uani 1 1 d . . .
F3 F 0.06848(17) -0.1218(3) 0.10881(18) 0.0625(9) Uani 1 1 d . . .
C3 C 0.1658(3) 0.0959(4) 0.4017(3) 0.0433(13) Uani 1 1 d . . .
H3A H 0.1513 0.0378 0.3617 0.065 Uiso 1 1 calc R . .
H3B H 0.1202 0.1165 0.4164 0.065 Uiso 1 1 calc R . .
H3C H 0.2076 0.0714 0.4504 0.065 Uiso 1 1 calc R . .
P4 P 0.14611(6) 0.50443(9) 0.24740(6) 0.0240(3) Uani 1 1 d . . .
F4 F 0.11901(19) -0.1339(3) 0.24553(17) 0.0632(9) Uani 1 1 d . . .
C4 C 0.3726(3) 0.2784(4) 0.5216(3) 0.0467(14) Uani 1 1 d . . .
H4A H 0.3869 0.3541 0.5216 0.070 Uiso 1 1 calc R . .
H4B H 0.3751 0.2437 0.4722 0.070 Uiso 1 1 calc R . .
H4C H 0.4090 0.2429 0.5695 0.070 Uiso 1 1 calc R . .
C5 C 0.2902(3) 0.2698(4) 0.5241(3) 0.0379(12) Uani 1 1 d . . .
H5 H 0.2801 0.1920 0.5300 0.045 Uiso 1 1 calc R . .
C6 C 0.2857(3) 0.3264(4) 0.6009(3) 0.0501(15) Uani 1 1 d . . .
H6A H 0.3235 0.2939 0.6492 0.075 Uiso 1 1 calc R . .
H6B H 0.2330 0.3186 0.6035 0.075 Uiso 1 1 calc R . .
H6C H 0.2978 0.4027 0.5987 0.075 Uiso 1 1 calc R . .
C7 C 0.1245(3) 0.3274(4) 0.4545(3) 0.0320(11) Uani 1 1 d . . .
H7A H 0.0790 0.3097 0.4060 0.038 Uiso 1 1 calc R . .
H7B H 0.1264 0.2745 0.4974 0.038 Uiso 1 1 calc R . .
C8 C 0.1131(3) 0.4396(4) 0.4844(3) 0.0335(11) Uani 1 1 d . . .
H8A H 0.1470 0.4489 0.5417 0.040 Uiso 1 1 calc R . .
H8B H 0.0582 0.4493 0.4813 0.040 Uiso 1 1 calc R . .
C9 C 0.4367(3) 0.6137(4) 0.5005(3) 0.0456(13) Uani 1 1 d . . .
H9A H 0.4838 0.6333 0.5456 0.068 Uiso 1 1 calc R . .
H9B H 0.4458 0.6239 0.4488 0.068 Uiso 1 1 calc R . .
H9C H 0.4239 0.5384 0.5060 0.068 Uiso 1 1 calc R . .
C10 C 0.3691(3) 0.6842(4) 0.5024(2) 0.0331(11) Uani 1 1 d . . .
H10 H 0.3860 0.7603 0.5016 0.040 Uiso 1 1 calc R . .
C11 C 0.3543(3) 0.6669(4) 0.5835(3) 0.0488(14) Uani 1 1 d . . .
H11A H 0.3350 0.5939 0.5852 0.073 Uiso 1 1 calc R . .
H11B H 0.3154 0.7186 0.5879 0.073 Uiso 1 1 calc R . .
H11C H 0.4032 0.6771 0.6289 0.073 Uiso 1 1 calc R . .
C12 C 0.3593(3) 0.7148(4) 0.3016(3) 0.0472(14) Uani 1 1 d . . .
H12A H 0.3532 0.7517 0.2504 0.071 Uiso 1 1 calc R . .
H12B H 0.3527 0.6375 0.2918 0.071 Uiso 1 1 calc R . .
H12C H 0.4114 0.7291 0.3405 0.071 Uiso 1 1 calc R . .
C13 C 0.2976(3) 0.7556(3) 0.3363(3) 0.0291(11) Uani 1 1 d . . .
H13 H 0.2474 0.7567 0.2894 0.035 Uiso 1 1 calc R . .
C14 C 0.3143(3) 0.8727(4) 0.3634(3) 0.0441(13) Uani 1 1 d . . .
H14A H 0.3657 0.8778 0.4056 0.066 Uiso 1 1 calc R . .
H14B H 0.2743 0.8983 0.3851 0.066 Uiso 1 1 calc R . .
H14C H 0.3135 0.9169 0.3167 0.066 Uiso 1 1 calc R . .
C15 C 0.2034(3) 0.7381(3) 0.4370(3) 0.0286(11) Uani 1 1 d . . .
H15A H 0.2274 0.7971 0.4750 0.034 Uiso 1 1 calc R . .
H15B H 0.1669 0.7702 0.3867 0.034 Uiso 1 1 calc R . .
C16 C 0.1581(3) 0.6654(3) 0.4752(3) 0.0304(11) Uani 1 1 d . . .
H16A H 0.1083 0.7001 0.4725 0.037 Uiso 1 1 calc R . .
H16B H 0.1889 0.6526 0.5331 0.037 Uiso 1 1 calc R . .
C17 C 0.2412(3) 0.5204(4) 0.1475(3) 0.0502(14) Uani 1 1 d . . .
H17A H 0.2239 0.4554 0.1150 0.075 Uiso 1 1 calc R . .
H17B H 0.2816 0.5019 0.1991 0.075 Uiso 1 1 calc R . .
H17C H 0.2626 0.5711 0.1176 0.075 Uiso 1 1 calc R . .
C18 C 0.1716(3) 0.5718(4) 0.1644(3) 0.0361(12) Uani 1 1 d . . .
H18 H 0.1901 0.6449 0.1859 0.043 Uiso 1 1 calc R . .
C19 C 0.1045(3) 0.5914(4) 0.0853(3) 0.0493(14) Uani 1 1 d . . .
H19A H 0.1219 0.6394 0.0504 0.074 Uiso 1 1 calc R . .
H19B H 0.0607 0.6245 0.0973 0.074 Uiso 1 1 calc R . .
H19C H 0.0876 0.5231 0.0573 0.074 Uiso 1 1 calc R . .
C20 C 0.1341(3) 0.3073(4) 0.1677(3) 0.0389(12) Uani 1 1 d . . .
H20A H 0.1123 0.2348 0.1631 0.058 Uiso 1 1 calc R . .
H20B H 0.1889 0.3060 0.2030 0.058 Uiso 1 1 calc R . .
H20C H 0.1307 0.3333 0.1136 0.058 Uiso 1 1 calc R . .
C21 C 0.0878(2) 0.3821(3) 0.2042(2) 0.0275(10) Uani 1 1 d . . .
H21 H 0.0831 0.3426 0.2521 0.033 Uiso 1 1 calc R . .
C22 C 0.0043(3) 0.3961(4) 0.1466(3) 0.0398(12) Uani 1 1 d . . .
H22A H 0.0046 0.4361 0.0984 0.060 Uiso 1 1 calc R . .
H22B H -0.0260 0.4357 0.1743 0.060 Uiso 1 1 calc R . .
H22C H -0.0193 0.3256 0.1301 0.060 Uiso 1 1 calc R . .
C23 C 0.0709(3) 0.5962(3) 0.2591(3) 0.0330(11) Uani 1 1 d . . .
H23A H 0.0912 0.6705 0.2676 0.040 Uiso 1 1 calc R . .
H23B H 0.0240 0.5947 0.2096 0.040 Uiso 1 1 calc R . .
C24 C 0.0498(3) 0.5590(4) 0.3330(3) 0.0333(11) Uani 1 1 d . . .
H24A H 0.0199 0.4912 0.3198 0.040 Uiso 1 1 calc R . .
H24B H 0.0165 0.6136 0.3464 0.040 Uiso 1 1 calc R . .
C80 C 0.5426(12) 0.6201(17) 0.1924(11) 0.089(7) Uiso 0.50 1 d P A 1
H80A H 0.5949 0.5869 0.2067 0.107 Uiso 0.50 1 calc PR A 1
H80B H 0.5466 0.6971 0.2070 0.107 Uiso 0.50 1 calc PR A 1
C81 C 0.4813(11) 0.5935(16) 0.0921(10) 0.083(6) Uiso 0.50 1 d P A 1
H81A H 0.4477 0.6562 0.0694 0.100 Uiso 0.50 1 calc PR A 1
H81B H 0.5128 0.5774 0.0570 0.100 Uiso 0.50 1 calc PR A 1
C82 C 0.4423(12) 0.5176(17) 0.0958(11) 0.098(7) Uiso 0.50 1 d P A 1
H82A H 0.4411 0.4691 0.0505 0.118 Uiso 0.50 1 calc PR A 1
H82B H 0.3883 0.5438 0.0845 0.118 Uiso 0.50 1 calc PR A 1
C83 C 0.4597(10) 0.4606(14) 0.1602(10) 0.071(5) Uiso 0.50 1 d P A 1
H83A H 0.5003 0.4062 0.1637 0.085 Uiso 0.50 1 calc PR A 1
H83B H 0.4137 0.4271 0.1686 0.085 Uiso 0.50 1 calc PR A 1
O84 O 0.4929(11) 0.5656(15) 0.2189(10) 0.175(7) Uiso 0.50 1 d P A 1
H100 H 0.286(2) 0.484(3) 0.472(2) 0.026(11) Uiso 1 1 d . . .
O85A O 0.5142(7) 0.5932(10) 0.1010(7) 0.083(4) Uiso 0.50 1 d P B 3
C86A C 0.4649(10) 0.4934(14) 0.0861(9) 0.072(5) Uiso 0.50 1 d P B 3
H86A H 0.4831 0.4385 0.0557 0.087 Uiso 0.50 1 calc PR B 3
H86B H 0.4090 0.5089 0.0577 0.087 Uiso 0.50 1 calc PR B 3
C87A C 0.4836(10) 0.4573(14) 0.1870(9) 0.072(5) Uiso 0.50 1 d P B 3
H87A H 0.4337 0.4514 0.1980 0.087 Uiso 0.50 1 calc PR B 3
H87B H 0.5096 0.3865 0.1975 0.087 Uiso 0.50 1 calc PR B 3
C88A C 0.5304(11) 0.5325(13) 0.2377(9) 0.082(5) Uiso 0.50 1 d P B 3
H88A H 0.5843 0.5063 0.2650 0.098 Uiso 0.50 1 calc PR B 3
H88B H 0.5082 0.5596 0.2786 0.098 Uiso 0.50 1 calc PR B 3
C89A C 0.5247(13) 0.6256(17) 0.1624(12) 0.097(7) Uiso 0.50 1 d P B 3
H89A H 0.4822 0.6766 0.1597 0.116 Uiso 0.50 1 calc PR B 3
H89B H 0.5741 0.6667 0.1786 0.116 Uiso 0.50 1 calc PR B 3

loop_
_atom_site_aniso_label
_atom_site_aniso_U_11
_atom_site_aniso_U_22
_atom_site_aniso_U_33
_atom_site_aniso_U_23
_atom_site_aniso_U_13
_atom_site_aniso_U_12
Ru1 0.02172(19) 0.01845(17) 0.02099(18) 0.00058(15) 0.00736(14) 0.00137(16)
P1 0.0279(7) 0.0220(6) 0.0278(6) 0.0038(5) 0.0085(6) -0.0013(5)
F1 0.076(2) 0.0418(19) 0.078(2) 0.0062(17) 0.0262(19) -0.0069(17)
N1 0.027(2) 0.0235(19) 0.028(2) 0.0039(16) 0.0095(18) 0.0011(16)
C1 0.050(3) 0.028(3) 0.048(3) -0.007(2) 0.017(3) 0.002(2)
B1 0.039(4) 0.043(4) 0.036(3) 0.007(3) 0.019(3) 0.009(3)
P2 0.0276(7) 0.0257(6) 0.0261(6) -0.0041(5) 0.0122(5) -0.0003(5)
F2 0.0452(19) 0.107(3) 0.0357(17) 0.0117(17) 0.0180(15) 0.0284(19)
N2 0.031(3) 0.040(3) 0.046(3) 0.000(2) 0.016(2) 0.005(2)
C2 0.030(3) 0.019(2) 0.037(3) 0.002(2) 0.009(2) -0.0027(19)
P3 0.0254(7) 0.0195(6) 0.0245(6) -0.0012(5) 0.0067(5) 0.0004(5)
F3 0.043(2) 0.079(2) 0.057(2) -0.0173(18) 0.0062(17) 0.0025(17)
C3 0.047(3) 0.030(3) 0.053(3) 0.003(2) 0.017(3) -0.010(2)
P4 0.0265(6) 0.0221(6) 0.0219(6) -0.0003(5) 0.0061(5) 0.0014(5)
F4 0.080(2) 0.070(2) 0.058(2) 0.0305(17) 0.0465(18) 0.0239(19)
C4 0.036(3) 0.043(3) 0.045(3) 0.008(3) -0.008(3) 0.003(2)
C5 0.043(3) 0.028(3) 0.034(3) 0.011(2) 0.000(2) -0.009(2)
C6 0.056(4) 0.057(4) 0.028(3) 0.015(2) 0.003(3) -0.012(3)
C7 0.036(3) 0.032(3) 0.031(3) 0.003(2) 0.015(2) -0.007(2)
C8 0.036(3) 0.034(3) 0.037(3) -0.002(2) 0.021(2) -0.007(2)
C9 0.027(3) 0.057(4) 0.042(3) 0.000(3) -0.002(2) -0.001(3)
C10 0.033(3) 0.032(3) 0.029(3) -0.002(2) 0.003(2) -0.003(2)
C11 0.049(4) 0.057(4) 0.030(3) -0.008(3) -0.001(3) -0.005(3)
C12 0.068(4) 0.033(3) 0.052(3) -0.001(2) 0.036(3) -0.004(3)
C13 0.037(3) 0.022(2) 0.026(2) 0.0000(19) 0.007(2) -0.003(2)
C14 0.065(4) 0.022(2) 0.049(3) 0.000(2) 0.026(3) -0.007(2)
C15 0.031(3) 0.025(2) 0.027(2) -0.0053(19) 0.007(2) 0.003(2)
C16 0.038(3) 0.026(2) 0.028(3) -0.0041(19) 0.013(2) 0.004(2)
C17 0.051(3) 0.070(4) 0.036(3) 0.008(3) 0.023(3) -0.011(3)
C18 0.047(3) 0.032(3) 0.025(3) 0.001(2) 0.007(2) -0.009(2)
C19 0.062(4) 0.049(3) 0.029(3) 0.013(2) 0.005(3) -0.010(3)
C20 0.052(3) 0.030(3) 0.035(3) -0.006(2) 0.014(3) 0.000(2)
C21 0.029(3) 0.024(2) 0.027(2) -0.0037(19) 0.006(2) -0.003(2)
C22 0.039(3) 0.037(3) 0.036(3) -0.001(2) 0.001(2) -0.002(2)
C23 0.033(3) 0.026(2) 0.033(3) -0.002(2) 0.002(2) 0.007(2)
C24 0.028(3) 0.033(3) 0.041(3) -0.010(2) 0.014(2) 0.005(2)

loop_
_atom_type_symbol
_atom_type_description
_atom_type_scat_dispersion_real
_atom_type_scat_dispersion_imag
_atom_type_scat_source
C C 0.0033 0.0016 'International Tables Vol C Tables 4.2.6.8 and 6.1.1.4'
H H 0.0000 0.0000 'International Tables Vol C Tables 4.2.6.8 and 6.1.1.4'
B B 0.0013 0.0007 'International Tables Vol C Tables 4.2.6.8 and 6.1.1.4'
N N 0.0061 0.0033 'International Tables Vol C Tables 4.2.6.8 and 6.1.1.4'
F F 0.0171 0.0103 'International Tables Vol C Tables 4.2.6.8 and 6.1.1.4'
P P 0.1023 0.0942 'International Tables Vol C Tables 4.2.6.8 and 6.1.1.4'
Ru Ru -1.2594 0.8363 'International Tables Vol C Tables 4.2.6.8 and 6.1.1.4'
O O 0.0106 0.0060 'International Tables Vol C Tables 4.2.6.8 and 6.1.1.4'

loop_
_geom_angle_atom_site_label_1
_geom_angle_atom_site_label_2
_geom_angle_atom_site_label_3
_geom_angle
_geom_angle_site_symmetry_1
_geom_angle_site_symmetry_3
_geom_angle_publ_flag
H100 Ru1 N1 92.7(14) . . ?
H100 Ru1 P2 86.3(14) . . ?
N1 Ru1 P2 178.91(10) . . ?
H100 Ru1 P3 76.5(14) . . ?
N1 Ru1 P3 96.44(10) . . ?
P2 Ru1 P3 83.82(4) . . ?
H100 Ru1 P1 75.1(14) . . ?
N1 Ru1 P1 95.30(10) . . ?
P2 Ru1 P1 83.98(4) . . ?
P3 Ru1 P1 149.67(4) . . ?
H100 Ru1 P4 169.2(14) . . ?
N1 Ru1 P4 97.95(10) . . ?
P2 Ru1 P4 83.03(4) . . ?
P3 Ru1 P4 100.70(4) . . ?
P1 Ru1 P4 105.24(4) . . ?
C7 P1 C2 100.9(2) . . ?
C7 P1 C5 104.4(2) . . ?
C2 P1 C5 102.4(2) . . ?
C7 P1 Ru1 107.71(14) . . ?
C2 P1 Ru1 124.63(14) . . ?
C5 P1 Ru1 114.41(15) . . ?
N2 N1 Ru1 178.7(4) . . ?
F3 B1 F1 109.2(4) . . ?
F3 B1 F2 109.9(4) . . ?
F1 B1 F2 109.5(5) . . ?
F3 B1 F4 110.5(5) . . ?
F1 B1 F4 108.1(4) . . ?
F2 B1 F4 109.6(4) . . ?
C16 P2 C8 108.1(2) . . ?
C16 P2 C24 106.3(2) . . ?
C8 P2 C24 105.9(2) . . ?
C16 P2 Ru1 111.73(15) . . ?
C8 P2 Ru1 112.24(16) . . ?
C24 P2 Ru1 112.21(14) . . ?
C3 C2 C1 109.2(4) . . ?
C3 C2 P1 115.8(3) . . ?
C1 C2 P1 112.8(3) . . ?
C13 P3 C15 100.69(19) . . ?
C13 P3 C10 103.0(2) . . ?
C15 P3 C10 104.1(2) . . ?
C13 P3 Ru1 123.21(14) . . ?
C15 P3 Ru1 108.02(14) . . ?
C10 P3 Ru1 115.41(15) . . ?
C23 P4 C18 101.2(2) . . ?
C23 P4 C21 102.1(2) . . ?
C18 P4 C21 108.1(2) . . ?
C23 P4 Ru1 104.78(14) . . ?
C18 P4 Ru1 121.82(15) . . ?
C21 P4 Ru1 115.75(14) . . ?
C4 C5 C6 109.5(4) . . ?
C4 C5 P1 112.9(3) . . ?
C6 C5 P1 113.5(3) . . ?
C8 C7 P1 112.6(3) . . ?
C7 C8 P2 108.6(3) . . ?
C9 C10 C11 109.3(4) . . ?
C9 C10 P3 112.4(3) . . ?
C11 C10 P3 113.3(3) . . ?
C12 C13 C14 110.0(4) . . ?
C12 C13 P3 113.5(3) . . ?
C14 C13 P3 115.4(3) . . ?
C16 C15 P3 112.0(3) . . ?
C15 C16 P2 109.0(3) . . ?
C19 C18 C17 110.7(4) . . ?
C19 C18 P4 116.3(3) . . ?
C17 C18 P4 113.5(3) . . ?
C22 C21 C20 111.1(4) . . ?
C22 C21 P4 118.6(3) . . ?
C20 C21 P4 110.5(3) . . ?
C24 C23 P4 108.0(3) . . ?
C23 C24 P2 110.2(3) . . ?
O84 C80 C81 88.4(14) . . ?
C82 C81 C80 106.5(16) . . ?
C81 C82 C83 121(2) . . ?
C82 C83 O84 92.1(16) . . ?
C80 O84 C83 109.9(15) . . ?
C89A O85A C86A 111.7(16) . . ?
O85A C86A C87A 97.9(11) . . ?
C88A C87A C86A 110.1(14) . . ?
C87A C88A C89A 95.9(13) . . ?
O85A C89A C88A 116.1(19) . . ?

loop_
_geom_bond_atom_site_label_1
_geom_bond_atom_site_label_2
_geom_bond_distance
_geom_bond_site_symmetry_2
_geom_bond_publ_flag
Ru1 H100 1.50(4) . ?
Ru1 N1 2.022(4) . ?
Ru1 P2 2.2522(12) . ?
Ru1 P3 2.3523(12) . ?
Ru1 P1 2.3538(12) . ?
Ru1 P4 2.4236(11) . ?
P1 C7 1.851(4) . ?
P1 C2 1.859(4) . ?
P1 C5 1.863(4) . ?
F1 B1 1.376(6) . ?
N1 N2 1.092(4) . ?
C1 C2 1.542(6) . ?
B1 F3 1.365(6) . ?
B1 F2 1.381(6) . ?
B1 F4 1.381(6) . ?
P2 C16 1.823(4) . ?
P2 C8 1.824(4) . ?
P2 C24 1.828(5) . ?
C2 C3 1.535(6) . ?
P3 C13 1.845(4) . ?
P3 C15 1.852(4) . ?
P3 C10 1.852(4) . ?
P4 C23 1.848(4) . ?
P4 C18 1.865(4) . ?
P4 C21 1.867(4) . ?
C4 C5 1.518(6) . ?
C5 C6 1.541(6) . ?
C7 C8 1.532(6) . ?
C9 C10 1.520(6) . ?
C10 C11 1.543(6) . ?
C12 C13 1.530(6) . ?
C13 C14 1.535(6) . ?
C15 C16 1.523(6) . ?
C17 C18 1.533(7) . ?
C18 C19 1.526(6) . ?
C20 C21 1.532(6) . ?
C21 C22 1.523(6) . ?
C23 C24 1.537(6) . ?
C80 O84 1.33(2) . ?
C80 C81 1.76(2) . ?
C81 C82 1.20(2) . ?
C82 C83 1.28(2) . ?
C83 O84 1.65(2) . ?
O85A C89A 1.10(2) . ?
O85A C86A 1.51(2) . ?
C86A C87A 1.74(2) . ?
C87A C88A 1.37(2) . ?
C88A C89A 1.73(3) . ?

loop_
_geom_torsion_atom_site_label_1
_geom_torsion_atom_site_label_2
_geom_torsion_atom_site_label_3
_geom_torsion_atom_site_label_4
_geom_torsion
_geom_torsion_site_symmetry_1
_geom_torsion_site_symmetry_2
_geom_torsion_site_symmetry_3
_geom_torsion_site_symmetry_4
_geom_torsion_publ_flag
N1 Ru1 P1 C7 -174.80(18) . . . . ?
P2 Ru1 P1 C7 6.01(15) . . . . ?
P3 Ru1 P1 C7 72.77(17) . . . . ?
P4 Ru1 P1 C7 -75.06(15) . . . . ?
N1 Ru1 P1 C2 -57.3(2) . . . . ?
P2 Ru1 P1 C2 123.56(19) . . . . ?
P3 Ru1 P1 C2 -169.67(18) . . . . ?
P4 Ru1 P1 C2 42.49(19) . . . . ?
N1 Ru1 P1 C5 69.6(2) . . . . ?
P2 Ru1 P1 C5 -109.62(18) . . . . ?
P3 Ru1 P1 C5 -42.9(2) . . . . ?
P4 Ru1 P1 C5 169.31(17) . . . . ?
P3 Ru1 P2 C16 -15.82(16) . . . . ?
P1 Ru1 P2 C16 136.35(16) . . . . ?
P4 Ru1 P2 C16 -117.43(16) . . . . ?
P3 Ru1 P2 C8 -137.48(17) . . . . ?
P1 Ru1 P2 C8 14.69(17) . . . . ?
P4 Ru1 P2 C8 120.90(17) . . . . ?
P3 Ru1 P2 C24 103.40(17) . . . . ?
P1 Ru1 P2 C24 -104.43(17) . . . . ?
P4 Ru1 P2 C24 1.78(17) . . . . ?
C7 P1 C2 C3 -49.3(4) . . . . ?
C5 P1 C2 C3 58.3(4) . . . . ?
Ru1 P1 C2 C3 -169.9(3) . . . . ?
C7 P1 C2 C1 -176.2(3) . . . . ?
C5 P1 C2 C1 -68.6(3) . . . . ?
Ru1 P1 C2 C1 63.2(4) . . . . ?
N1 Ru1 P3 C13 59.6(2) . . . . ?
P2 Ru1 P3 C13 -121.50(19) . . . . ?
P1 Ru1 P3 C13 171.70(18) . . . . ?
P4 Ru1 P3 C13 -39.82(19) . . . . ?
N1 Ru1 P3 C15 176.06(17) . . . . ?
P2 Ru1 P3 C15 -5.00(15) . . . . ?
P1 Ru1 P3 C15 -71.80(17) . . . . ?
P4 Ru1 P3 C15 76.68(15) . . . . ?
N1 Ru1 P3 C10 -67.96(19) . . . . ?
P2 Ru1 P3 C10 110.97(16) . . . . ?
P1 Ru1 P3 C10 44.17(19) . . . . ?
P4 Ru1 P3 C10 -167.35(16) . . . . ?
N1 Ru1 P4 C23 -158.77(18) . . . . ?
P2 Ru1 P4 C23 21.70(16) . . . . ?
P3 Ru1 P4 C23 -60.64(16) . . . . ?
P1 Ru1 P4 C23 103.48(16) . . . . ?
N1 Ru1 P4 C18 -45.2(2) . . . . ?
P2 Ru1 P4 C18 135.24(18) . . . . ?
P3 Ru1 P4 C18 52.91(18) . . . . ?
P1 Ru1 P4 C18 -142.97(18) . . . . ?
N1 Ru1 P4 C21 89.59(18) . . . . ?
P2 Ru1 P4 C21 -89.94(16) . . . . ?
P3 Ru1 P4 C21 -172.27(15) . . . . ?
P1 Ru1 P4 C21 -8.15(16) . . . . ?
C7 P1 C5 C4 -167.5(3) . . . . ?
C2 P1 C5 C4 87.6(4) . . . . ?
Ru1 P1 C5 C4 -50.0(4) . . . . ?
C7 P1 C5 C6 -42.2(4) . . . . ?
C2 P1 C5 C6 -147.1(3) . . . . ?
Ru1 P1 C5 C6 75.3(3) . . . . ?
C2 P1 C7 C8 -162.3(3) . . . . ?
C5 P1 C7 C8 91.7(3) . . . . ?
Ru1 P1 C7 C8 -30.3(3) . . . . ?
P1 C7 C8 P2 42.1(4) . . . . ?
C16 P2 C8 C7 -160.4(3) . . . . ?
C24 P2 C8 C7 86.1(4) . . . . ?
Ru1 P2 C8 C7 -36.7(4) . . . . ?
C13 P3 C10 C9 -85.3(4) . . . . ?
C15 P3 C10 C9 170.0(3) . . . . ?
Ru1 P3 C10 C9 51.8(4) . . . . ?
C13 P3 C10 C11 150.2(3) . . . . ?
C15 P3 C10 C11 45.5(4) . . . . ?
Ru1 P3 C10 C11 -72.7(4) . . . . ?
C15 P3 C13 C12 -178.9(3) . . . . ?
C10 P3 C13 C12 73.8(4) . . . . ?
Ru1 P3 C13 C12 -58.9(4) . . . . ?
C15 P3 C13 C14 52.8(4) . . . . ?
C10 P3 C13 C14 -54.5(4) . . . . ?
Ru1 P3 C13 C14 172.8(3) . . . . ?
C13 P3 C15 C16 160.0(3) . . . . ?
C10 P3 C15 C16 -93.5(3) . . . . ?
Ru1 P3 C15 C16 29.6(3) . . . . ?
P3 C15 C16 P2 -42.5(4) . . . . ?
C8 P2 C16 C15 162.1(3) . . . . ?
C24 P2 C16 C15 -84.6(3) . . . . ?
Ru1 P2 C16 C15 38.1(3) . . . . ?
C23 P4 C18 C19 -56.7(4) . . . . ?
C21 P4 C18 C19 50.1(4) . . . . ?
Ru1 P4 C18 C19 -172.1(3) . . . . ?
C23 P4 C18 C17 173.1(3) . . . . ?
C21 P4 C18 C17 -80.1(4) . . . . ?
Ru1 P4 C18 C17 57.7(4) . . . . ?
C23 P4 C21 C22 34.3(4) . . . . ?
C18 P4 C21 C22 -71.9(4) . . . . ?
Ru1 P4 C21 C22 147.5(3) . . . . ?
C23 P4 C21 C20 164.2(3) . . . . ?
C18 P4 C21 C20 58.0(3) . . . . ?
Ru1 P4 C21 C20 -82.7(3) . . . . ?
C18 P4 C23 C24 -173.5(3) . . . . ?
C21 P4 C23 C24 75.0(3) . . . . ?
Ru1 P4 C23 C24 -46.1(3) . . . . ?
P4 C23 C24 P2 49.6(4) . . . . ?
C16 P2 C24 C23 91.4(3) . . . . ?
C8 P2 C24 C23 -153.8(3) . . . . ?
Ru1 P2 C24 C23 -31.0(3) . . . . ?
O84 C80 C81 C82 -20(2) . . . . ?
C80 C81 C82 C83 -13(3) . . . . ?
C81 C82 C83 O84 34(3) . . . . ?
C81 C80 O84 C83 38.5(18) . . . . ?
C82 C83 O84 C80 -50(2) . . . . ?
C89A O85A C86A C87A -22(2) . . . . ?
O85A C86A C87A C88A 2.7(18) . . . . ?
C86A C87A C88A C89A 9.6(17) . . . . ?
C86A O85A C89A C88A 32(3) . . . . ?
C87A C88A C89A O85A -28(3) . . . . ?
